data_1564794
loop_
_publ_author_name
'Weng, Zhewei'
'Ogiwara, Naoki'
'Kitao, Takashi'
'Kikukawa, Yuji'
'Gao, Yu'
'Yan, Likai'
'Uchida, Sayaka'

_publ_section_title
;
 Incorporating highly basic polyoxometalate anions comprising Nb or Ta
 into nanoscale reaction fields of porous ionic crystals.
;
_journal_issue 44
_journal_name_full Nanoscale
_journal_page_first 18451
_journal_page_last 18457
_journal_paper_doi 10.1039/d1nr04762k
_journal_volume 13
_journal_year 2021
_chemical_formula_moiety 'C6 H6 Cr3 K2 Nb1 O82.5 P2 W17, C6 H6 Cr3 O16, 6(O)'
_chemical_formula_sum 'C12 H12 Cr6 K2 Nb O104.5 P2 W17'
_chemical_formula_weight 5498.72
_chemical_name_systematic 'PIC 2'
_space_group_crystal_system hexagonal
_space_group_IT_number 194
_space_group_name_Hall '-P 6c 2c'
_space_group_name_H-M_alt 'P 63/m m c'
_atom_sites_solution_hydrogens geom
_atom_sites_solution_primary dual
_audit_creation_date 2021-06-22
_audit_creation_method
;
Olex2 1.3
(compiled 2020.11.12 svn.r5f609507 for OlexSys, GUI svn.r6272)
;
_audit_update_record
;
2021-06-22 deposited with the CCDC.	2021-10-01 downloaded from the CCDC.
;
_cell_angle_alpha 90
_cell_angle_beta 90
_cell_angle_gamma 120
_cell_formula_units_Z 2
_cell_length_a 15.8474(3)
_cell_length_b 15.8474(3)
_cell_length_c 21.4754(6)
_cell_measurement_reflns_used 10570
_cell_measurement_temperature 173.15
_cell_measurement_theta_max 30.5170
_cell_measurement_theta_min 2.3680
_cell_volume 4670.76(18)
_computing_cell_refinement 'CrysAlisPro 1.171.40.84a (Rigaku OD, 2020)'
_computing_data_collection 'CrysAlisPro 1.171.40.84a (Rigaku OD, 2020)'
_computing_data_reduction 'CrysAlisPro 1.171.40.84a (Rigaku OD, 2020)'
_computing_molecular_graphics 'Olex2 1.3 (Dolomanov et al., 2009)'
_computing_publication_material 'Olex2 1.3 (Dolomanov et al., 2009)'
_computing_structure_refinement 'SHELXL 2018/3 (Sheldrick, 2015)'
_computing_structure_solution 'SHELXT  (Sheldrick, 2015)'
_diffrn_ambient_temperature 173.15
_diffrn_detector 'HPC area detector'
_diffrn_detector_area_resol_mean 10.0
_diffrn_detector_type 'Rigaku HyPix-6000 area detector'
_diffrn_measured_fraction_theta_full 0.998
_diffrn_measured_fraction_theta_max 0.954
_diffrn_measurement_details
;
List of Runs (angles in degrees, time in seconds):

  # Type    Start    End  Width  t~exp~   \w     \q     \k     \f   Frames
#--------------------------------------------------------------------------
  1  \w     12.00  37.00   0.50   34.50    --  -14.60  45.00   0.00   50
  2  \w    -73.00 -33.00   0.50   34.50    --  -14.60  45.00  30.00   80
  3  \w   -102.00  65.00   0.50   34.50    --  -14.60  45.00  60.00  334
;
_diffrn_measurement_device 'three-circle diffractometer'
_diffrn_measurement_device_type 'Rigaku AFC HyPix-6000'
_diffrn_measurement_method '\w scans'
_diffrn_orient_matrix_type 'CrysAlisPro convention (1999,Acta A55,543-557)'
_diffrn_orient_matrix_UB_11 -0.0016108000
_diffrn_orient_matrix_UB_12 0.0301601000
_diffrn_orient_matrix_UB_13 -0.0238248000
_diffrn_orient_matrix_UB_21 -0.0436980000
_diffrn_orient_matrix_UB_22 -0.0398739000
_diffrn_orient_matrix_UB_23 -0.0116021000
_diffrn_orient_matrix_UB_31 -0.0275375000
_diffrn_orient_matrix_UB_32 0.0130461000
_diffrn_orient_matrix_UB_33 0.0197274000
_diffrn_radiation_monochromator graphite
_diffrn_radiation_probe x-ray
_diffrn_radiation_type 'Mo K\a'
_diffrn_radiation_wavelength 0.71075
_diffrn_reflns_av_R_equivalents 0.0388
_diffrn_reflns_av_unetI/netI 0.0203
_diffrn_reflns_Laue_measured_fraction_full 0.998
_diffrn_reflns_Laue_measured_fraction_max 0.954
_diffrn_reflns_limit_h_max 18
_diffrn_reflns_limit_h_min -22
_diffrn_reflns_limit_k_max 19
_diffrn_reflns_limit_k_min -20
_diffrn_reflns_limit_l_max 21
_diffrn_reflns_limit_l_min -29
_diffrn_reflns_number 27338
_diffrn_reflns_point_group_measured_fraction_full 0.998
_diffrn_reflns_point_group_measured_fraction_max 0.954
_diffrn_reflns_theta_full 25.242
_diffrn_reflns_theta_max 30.457
_diffrn_reflns_theta_min 2.408
_diffrn_source 'rotating anode X-ray generator'
_diffrn_source_type 'Ultrax 18'
_exptl_absorpt_coefficient_mu 21.875
_exptl_absorpt_correction_T_max 0.03025
_exptl_absorpt_correction_T_min 0.01014
_exptl_absorpt_correction_type sphere
_exptl_absorpt_process_details
;
CrysAlisPro 1.171.40.84a (Rigaku Oxford Diffraction, 2020)
Spherical absorption correction
using equivalent radius and absorption coefficient.
Empirical absorption correction using spherical harmonics,
implemented in SCALE3 ABSPACK scaling algorithm.
;
_exptl_crystal_colour 'metallic greenish green'
_exptl_crystal_colour_lustre metallic
_exptl_crystal_colour_modifier greenish
_exptl_crystal_colour_primary green
_exptl_crystal_density_diffrn 3.910
_exptl_crystal_description block
_exptl_crystal_F_000 4862
_exptl_crystal_size_max 0.3
_exptl_crystal_size_mid 0.2
_exptl_crystal_size_min 0.2
_exptl_crystal_size_rad 0.400
_refine_diff_density_max 3.064
_refine_diff_density_min -2.962
_refine_diff_density_rms 0.394
_refine_ls_extinction_method none
_refine_ls_goodness_of_fit_ref 1.230
_refine_ls_hydrogen_treatment mixed
_refine_ls_matrix_type full
_refine_ls_number_parameters 176
_refine_ls_number_reflns 2552
_refine_ls_number_restraints 474
_refine_ls_restrained_S_all 1.142
_refine_ls_R_factor_all 0.0833
_refine_ls_R_factor_gt 0.0736
_refine_ls_shift/su_max 0.000
_refine_ls_shift/su_mean 0.000
_refine_ls_structure_factor_coef Fsqd
_refine_ls_weighting_details 'w=1/[\s^2^(Fo^2^)+(0.0406P)^2^+294.9114P] where P=(Fo^2^+2Fc^2^)/3'
_refine_ls_weighting_scheme calc
_refine_ls_wR_factor_gt 0.1791
_refine_ls_wR_factor_ref 0.1832
_reflns_Friedel_coverage 0.000
_reflns_number_gt 2195
_reflns_number_total 2552
_reflns_threshold_expression 'I > 2\s(I)'
_cod_data_source_file d1nr04762k2.cif
_cod_data_source_block exp_18
_cod_depositor_comments 'Adding full bibliography for 1564793--1564795.cif.'
_cod_original_cell_volume 4670.8(2)
_cod_original_formula_sum 'C12 H12 Cr6 K2 Nb O104.50 P2 W17'
_cod_database_code 1564794
_shelx_shelxl_version_number 2018/3
_chemical_oxdiff_formula 'Cr P2W17Nb'
_shelx_space_group_comment
;
The symmetry employed for this shelxl refinement is uniquely defined
by the following loop, which should always be used as a source of
symmetry information in preference to the above space-group names.
They are only intended as comments.
;
_shelx_estimated_absorpt_t_max 0.097
_shelx_estimated_absorpt_t_min 0.059
_reflns_odcompleteness_completeness 99.81
_reflns_odcompleteness_iscentric 1
_reflns_odcompleteness_theta 27.42
_olex2_refinement_description
;
1. Fixed Uiso
 At 1.2 times of:
  All C(H) groups
2. Shared sites
{Nb1, W1}
3. Rigid bond restraints
 All non-hydrogen atoms
 with sigma for 1-2 distances of 0.01 and sigma for 1-3 distances of 0.01
4. Uiso/Uaniso restraints and constraints
All non-hydrogen atoms have similar U: within 2A with sigma of 0.04 and sigma
for terminal atoms of 0.08 within 2A
Uanis(O17) \\sim Ueq: with sigma of 0.01 and sigma for terminal atoms of 0.02
Uanis(Nb1) = Uanis(W1)
5. Rigid body (RIGU) restrains
 All non-hydrogen atoms
 with sigma for 1-2 distances of 0.004 and sigma for 1-3 distances of 0.004
6. Others
 Fixed Sof: W1(0.41665) Cr2(0.25) O9(0.08333) O12(0.5) H9(0.25) O13(0.25)
 O15(0.5) C10(0.25) H10(0.25) Nb1(0.08335) K1(0.16665) O17(0.25) O18(0.25)
 O16(0.25) O19(0.25) O20(0.125)
7.a Aromatic/amide H refined with riding coordinates:
 C9(H9), C10(H10), C2(H2)
;
_olex2_submission_special_instructions 'No special instructions were received'
_oxdiff_exptl_absorpt_empirical_details
;
Empirical correction (ABSPACK) includes:
- Absorption correction using spherical harmonics
- Frame scaling
;
_oxdiff_exptl_absorpt_empirical_full_max 1.969
_oxdiff_exptl_absorpt_empirical_full_min 0.647

loop_
_space_group_symop_operation_xyz
'x, y, z'
'x-y, x, z+1/2'
'-y, x-y, z'
'-x, -y, z+1/2'
'-x+y, -x, z'
'y, -x+y, z+1/2'
'x-y, -y, -z'
'-x, -x+y, -z'
'y, x, -z'
'-y, -x, -z+1/2'
'-x+y, y, -z+1/2'
'x, x-y, -z+1/2'
'-x, -y, -z'
'-x+y, -x, -z-1/2'
'y, -x+y, -z'
'x, y, -z-1/2'
'x-y, x, -z'
'-y, x-y, -z-1/2'
'-x+y, y, z'
'x, x-y, z'
'-y, -x, z'
'y, x, z-1/2'
'x-y, -y, z-1/2'
'-x, -x+y, z-1/2'

loop_
_atom_site_label
_atom_site_type_symbol
_atom_site_fract_x
_atom_site_fract_y
_atom_site_fract_z
_atom_site_U_iso_or_equiv
_atom_site_adp_type
_atom_site_occupancy
_atom_site_site_symmetry_order
_atom_site_calc_flag
_atom_site_refinement_flags_posn
_atom_site_refinement_flags_adp
_atom_site_refinement_flags_occupancy
_atom_site_disorder_assembly
_atom_site_disorder_group
W2 W 0.88509(5) 0.32678(5) 0.33742(4) 0.0415(2) Uani 1 1 d . U . . .
W1 W 0.80947(10) 0.40473(5) 0.47923(6) 0.0547(4) Uani 0.8333 2 d S TU P . .
P1 P 0.666667 0.333333 0.3428(5) 0.0294(17) Uani 1 6 d S TU P . .
O1 O 0.8829(11) 0.3102(11) 0.250000 0.037(3) Uani 1 2 d S TU P . .
O2 O 0.9082(12) 0.4541(6) 0.3222(8) 0.043(3) Uani 1 2 d S TU P . .
O3 O 0.8101(6) 0.1899(6) 0.3481(9) 0.045(3) Uani 1 2 d S TU P . .
O4 O 0.666667 0.333333 0.4161(14) 0.043(4) Uani 1 6 d S TU P . .
O5 O 0.8557(10) 0.3443(10) 0.4208(6) 0.051(2) Uani 1 1 d . U . . .
O6 O 0.7204(6) 0.2796(6) 0.3223(8) 0.037(3) Uani 1 2 d S TU P . .
O7 O 0.9983(9) 0.3438(9) 0.3519(6) 0.048(2) Uani 1 1 d . U . . .
Cr2 Cr 1.0690(3) 0.1380(6) 0.3473(4) 0.0365(15) Uani 0.5 2 d S TU P . .
Cr1 Cr 1.2655(3) 0.5310(7) 0.250000 0.103(4) Uani 1 4 d S TU P . .
O8 O 1.333333 0.666667 0.250000 0.063(8) Uani 1 12 d S TU P . .
O9 O 1.000000 0.000000 0.346(3) 0.035(6) Uani 0.5 6 d S TU P . .
O10 O 0.7229(9) 0.2771(9) 0.5140(9) 0.068(5) Uani 1 2 d S TU P . .
O11 O 0.9004(17) 0.4502(8) 0.5326(10) 0.066(3) Uani 1 2 d S TU P . .
O12 O 0.992(2) 0.1530(18) 0.2815(11) 0.045(4) Uani 0.5 1 d . U P . .
C9 C 0.9035(15) 0.0965(15) 0.250000 0.053(6) Uani 1 4 d S TU P . .
H9 H 0.884600 0.115400 0.212920 0.064 Uiso 0.5 2 calc R U P . .
O13 O 1.1432(13) 0.286(3) 0.3465(19) 0.055(7) Uani 0.5 2 d S TU P . .
O14 O 1.173(2) 0.5173(16) 0.3176(14) 0.140(9) Uani 1 1 d . U . . .
O15 O 0.9877(19) 0.1499(19) 0.4121(11) 0.045(4) Uani 0.5 1 d . U P . .
C10 C 0.9079(19) 0.0921(19) 0.422(3) 0.044(8) Uani 0.5 2 d S TU P . .
H10 H 0.879357 0.120642 0.446742 0.02(10) Uiso 0.5 2 calc R . P . .
C2 C 1.153(5) 0.576(2) 0.332(3) 0.137(12) Uani 1 2 d S TU P . .
H2 H 1.105315 0.552658 0.363852 0.164 Uiso 1 2 calc R U P . .
Nb1 Nb 0.80947(10) 0.40473(5) 0.47923(6) 0.0547(4) Uani 0.1667 2 d S TU P . .
K1 K 1.000000 0.3310(13) 0.500000 0.053(3) Uani 0.3333 2 d S TU P . .
O17 O 1.1897(8) 0.3793(16) 0.3985(10) 0.016(4) Uani 0.5 2 d S TU P . .
O18 O 1.1860(16) 0.372(3) 0.4476(19) 0.060(6) Uani 0.5 2 d S TU P . .
O16 O 1.155(3) 0.387(4) 0.250000 0.099(13) Uani 0.5 2 d S TU P . .
O19 O 1.0992(18) 0.198(4) 0.352(2) 0.066(10) Uani 0.5 2 d S TU P . .
O20 O 1.154(3) 0.307(7) 0.508(4) 0.063(8) Uani 0.25 2 d S TU P . .

loop_
_atom_site_aniso_label
_atom_site_aniso_U_11
_atom_site_aniso_U_22
_atom_site_aniso_U_33
_atom_site_aniso_U_23
_atom_site_aniso_U_13
_atom_site_aniso_U_12
W2 0.0310(3) 0.0345(4) 0.0618(5) 0.0004(3) -0.0057(3) 0.0184(3)
W1 0.0541(8) 0.0603(6) 0.0476(6) -0.0051(3) -0.0101(6) 0.0271(4)
P1 0.023(2) 0.023(2) 0.043(4) 0.000 0.000 0.0113(11)
O1 0.022(6) 0.026(6) 0.065(5) 0.000 0.000 0.014(6)
O2 0.035(7) 0.033(4) 0.060(8) 0.000(4) 0.001(7) 0.018(4)
O3 0.031(4) 0.031(4) 0.070(9) 0.006(3) -0.006(3) 0.014(5)
O4 0.043(6) 0.043(6) 0.044(6) 0.000 0.000 0.021(3)
O5 0.051(6) 0.049(6) 0.055(4) 0.002(4) -0.009(4) 0.026(6)
O6 0.031(4) 0.031(4) 0.050(7) 0.001(2) -0.001(2) 0.016(5)
O7 0.024(4) 0.040(6) 0.077(6) -0.003(6) -0.012(4) 0.013(4)
Cr2 0.037(3) 0.026(3) 0.042(4) 0.002(3) 0.0010(15) 0.0130(17)
Cr1 0.142(8) 0.045(4) 0.090(6) 0.000 0.000 0.023(2)
O8 0.054(8) 0.054(8) 0.08(2) 0.000 0.000 0.027(4)
O9 0.030(7) 0.030(7) 0.04(2) 0.000 0.000 0.015(3)
O10 0.073(6) 0.073(6) 0.045(8) 0.006(4) -0.006(4) 0.028(7)
O11 0.058(8) 0.075(7) 0.060(8) -0.007(3) -0.014(6) 0.029(4)
O12 0.050(11) 0.039(10) 0.055(8) 0.001(8) -0.003(8) 0.029(9)
C9 0.046(10) 0.046(10) 0.069(16) 0.000 0.000 0.024(12)
O13 0.059(16) 0.027(7) 0.067(19) 0.003(10) 0.001(5) 0.013(4)
O14 0.109(15) 0.064(12) 0.167(17) -0.002(11) 0.041(11) -0.015(10)
O15 0.045(8) 0.046(9) 0.055(9) 0.002(7) 0.006(7) 0.030(8)
C10 0.041(9) 0.041(9) 0.06(2) 0.002(7) -0.002(7) 0.026(10)
C2 0.08(2) 0.144(18) 0.16(3) 0.004(10) 0.01(2) 0.042(12)
Nb1 0.0541(8) 0.0603(6) 0.0476(6) -0.0051(3) -0.0101(6) 0.0271(4)
K1 0.046(7) 0.057(5) 0.053(6) -0.006(3) -0.013(6) 0.023(4)
O17 0.021(8) 0.012(9) 0.012(8) -0.008(7) -0.004(4) 0.006(4)
O18 0.057(7) 0.063(16) 0.061(15) -0.017(16) -0.009(8) 0.032(8)
O16 0.040(19) 0.060(11) 0.20(4) 0.000 0.000 0.025(12)
O19 0.056(16) 0.047(18) 0.09(2) 0.003(19) 0.002(9) 0.024(9)
O20 0.058(8) 0.08(3) 0.060(14) -0.012(14) -0.006(7) 0.038(14)

loop_
_atom_type_symbol
_atom_type_description
_atom_type_scat_dispersion_real
_atom_type_scat_dispersion_imag
_atom_type_scat_source
C C 0.0033 0.0016 'International Tables Vol C Tables 4.2.6.8 and 6.1.1.4'
H H 0.0000 0.0000 'International Tables Vol C Tables 4.2.6.8 and 6.1.1.4'
Cr Cr 0.3209 0.6236 'International Tables Vol C Tables 4.2.6.8 and 6.1.1.4'
K K 0.2009 0.2494 'International Tables Vol C Tables 4.2.6.8 and 6.1.1.4'
Nb Nb -2.0727 0.6215 'International Tables Vol C Tables 4.2.6.8 and 6.1.1.4'
O O 0.0106 0.0060 'International Tables Vol C Tables 4.2.6.8 and 6.1.1.4'
P P 0.1023 0.0942 'International Tables Vol C Tables 4.2.6.8 and 6.1.1.4'
W W -0.8490 6.8722 'International Tables Vol C Tables 4.2.6.8 and 6.1.1.4'

loop_
_geom_angle_atom_site_label_1
_geom_angle_atom_site_label_2
_geom_angle_atom_site_label_3
_geom_angle
_geom_angle_site_symmetry_1
_geom_angle_site_symmetry_3
_geom_angle_publ_flag
O1 W2 O3 90.2(7) . . ?
O1 W2 O5 164.5(6) . . ?
O1 W2 O6 83.1(6) . . ?
O1 W2 K1 149.4(5) . 8_766 ?
O2 W2 O1 87.5(7) . . ?
O2 W2 O3 156.7(7) . . ?
O2 W2 O5 86.5(7) . . ?
O2 W2 O6 84.7(6) . . ?
O2 W2 K1 107.2(6) . 8_766 ?
O3 W2 O5 89.6(7) . . ?
O3 W2 O6 72.0(5) . . ?
O3 W2 K1 86.1(6) . 8_766 ?
O5 W2 O6 82.1(6) . . ?
O5 W2 K1 46.0(4) . 8_766 ?
O6 W2 K1 124.1(4) . 8_766 ?
O7 W2 O1 98.5(6) . . ?
O7 W2 O2 103.6(7) . . ?
O7 W2 O3 99.6(6) . . ?
O7 W2 O5 96.9(6) . . ?
O7 W2 O6 171.6(5) . . ?
O7 W2 K1 52.5(5) . 8_766 ?
O6 P1 O4 106.6(7) 5_665 . ?
O6 P1 O4 106.6(7) 3_655 . ?
O6 P1 O4 106.6(7) . . ?
O6 P1 O6 112.2(6) . 5_665 ?
O6 P1 O6 112.2(6) 5_665 3_655 ?
O6 P1 O6 112.2(6) . 3_655 ?
W2 O1 W2 165.0(9) 16_556 . ?
W2 O2 W2 152.1(10) . 20 ?
W2 O3 W2 124.7(9) . 21_665 ?
W1 O4 W1 90.9(8) 5_665 3_655 ?
P1 O4 W1 124.7(6) . 3_655 ?
P1 O4 W1 124.7(6) . 5_665 ?
P1 O4 Nb1 124.7(6) . . ?
Nb1 O4 W1 90.9(8) . 5_665 ?
Nb1 O4 W1 90.9(8) . 3_655 ?
W2 O5 Nb1 149.7(8) . . ?
W2 O5 K1 106.2(6) . . ?
W2 O5 K1 106.2(6) . 8_766 ?
Nb1 O5 K1 99.3(6) . 8_766 ?
Nb1 O5 K1 99.3(6) . . ?
K1 O5 K1 0.0(7) 8_766 . ?
W2 O6 W2 91.1(6) 21_665 . ?
P1 O6 W2 128.2(5) . 21_665 ?
P1 O6 W2 128.2(5) . . ?
W2 O7 K1 102.3(6) . . ?
W2 O7 K1 102.3(6) . 8_766 ?
K1 O7 K1 0.0(7) 8_766 . ?
Cr2 Cr2 O9 0(10) 19_755 . ?
Cr2 Cr2 O12 0(10) 19_755 . ?
Cr2 Cr2 O12 0(10) 19_755 19_755 ?
Cr2 Cr2 O13 0(10) 19_755 . ?
Cr2 Cr2 O13 0(10) 19_755 19_755 ?
Cr2 Cr2 O15 0(10) 19_755 . ?
Cr2 Cr2 O15 0(10) 19_755 19_755 ?
O9 Cr2 O12 95.3(15) . . ?
O9 Cr2 O12 95.3(15) . 19_755 ?
O9 Cr2 O13 179(2) . . ?
O9 Cr2 O13 179(2) . 19_755 ?
O9 Cr2 O15 95.4(14) . 19_755 ?
O9 Cr2 O15 95.4(14) . . ?
O12 Cr2 O12 86.3(15) . 19_755 ?
O12 Cr2 O13 83.6(11) 19_755 19_755 ?
O12 Cr2 O13 83.6(11) . . ?
O12 Cr2 O13 83.6(11) 19_755 . ?
O12 Cr2 O13 83.6(11) . 19_755 ?
O12 Cr2 O15 169.1(11) 19_755 . ?
O12 Cr2 O15 169.1(11) . 19_755 ?
O12 Cr2 O15 91.2(10) . . ?
O12 Cr2 O15 91.2(10) 19_755 19_755 ?
O13 Cr2 O13 0.0(12) 19_755 . ?
O15 Cr2 O13 85.6(11) . 19_755 ?
O15 Cr2 O13 85.6(11) . . ?
O15 Cr2 O13 85.6(11) 19_755 19_755 ?
O15 Cr2 O13 85.6(11) 19_755 . ?
O15 Cr2 O15 89.2(15) . 19_755 ?
O8 Cr1 O14 95.4(7) . 16_556 ?
O8 Cr1 O14 95.4(7) . . ?
O8 Cr1 O14 95.4(7) . 11_755 ?
O8 Cr1 O14 95.4(7) . 19_755 ?
O8 Cr1 O16 163.0(13) . 11_755 ?
O8 Cr1 O16 163.0(13) . . ?
O8 Cr1 O16 163.0(13) . 19_755 ?
O14 Cr1 O14 85(2) 19_755 . ?
O14 Cr1 O14 85(2) 11_755 16_556 ?
O14 Cr1 O14 169.2(14) 19_755 16_556 ?
O14 Cr1 O14 169.2(14) 11_755 . ?
O14 Cr1 O14 94(2) 16_556 . ?
O14 Cr1 O14 94(2) 19_755 11_755 ?
O14 Cr1 O16 96.3(12) . 19_755 ?
O14 Cr1 O16 96.3(12) 11_755 . ?
O14 Cr1 O16 73.2(11) 11_755 19_755 ?
O14 Cr1 O16 73.2(11) 19_755 19_755 ?
O14 Cr1 O16 96.3(12) 16_556 19_755 ?
O14 Cr1 O16 73.2(11) . . ?
O14 Cr1 O16 96.3(12) 19_755 . ?
O14 Cr1 O16 73.2(11) 11_755 11_755 ?
O14 Cr1 O16 73.2(11) 16_556 . ?
O14 Cr1 O16 96.3(12) 16_556 11_755 ?
O14 Cr1 O16 96.3(12) . 11_755 ?
O14 Cr1 O16 73.2(11) 19_755 11_755 ?
O16 Cr1 O16 34(3) 19_755 . ?
O16 Cr1 O16 34(3) 11_755 . ?
O16 Cr1 O16 0.000(4) 19_755 11_755 ?
Cr1 O8 Cr1 120.001(1) 14_776 . ?
Cr1 O8 Cr1 120.000(1) 14_776 3_755 ?
Cr1 O8 Cr1 119.999(1) . 3_755 ?
Cr2 O9 Cr2 119.97(11) 19_755 5_765 ?
Cr2 O9 Cr2 119.97(11) . 3_645 ?
Cr2 O9 Cr2 119.97(11) 3_645 5_765 ?
Cr2 O9 Cr2 119.97(11) . 5_765 ?
Cr2 O9 Cr2 0.0(6) 19_755 . ?
Cr2 O9 Cr2 119.97(11) 19_755 3_645 ?
Nb1 O10 W1 122.3(11) . 5_665 ?
Nb1 O11 K1 99.9(5) . 20 ?
Nb1 O11 K1 99.9(5) . . ?
Nb1 O11 K1 99.9(5) . 13_766 ?
Nb1 O11 K1 99.9(5) . 8_766 ?
K1 O11 K1 0.0(4) 8_766 . ?
K1 O11 K1 120.3(8) 20 . ?
K1 O11 K1 120.3(8) 13_766 . ?
K1 O11 K1 0.0(4) 20 13_766 ?
K1 O11 K1 120.3(8) 20 8_766 ?
K1 O11 K1 120.3(8) 13_766 8_766 ?
Cr2 O12 Cr2 0.0(6) . 19_755 ?
O12 O12 Cr2 136.2(7) 16_556 19_755 ?
O12 O12 Cr2 136.2(7) 16_556 . ?
O12 O12 C9 61.2(10) 16_556 . ?
C9 O12 Cr2 139(2) . . ?
C9 O12 Cr2 139(2) . 19_755 ?
O12 C9 O12 110(2) . 21_665 ?
Cr2 O13 Cr2 0.0 . 19_755 ?
O17 O13 Cr2 138(2) 19_755 . ?
O17 O13 Cr2 138(2) 19_755 19_755 ?
C2 O14 Cr1 126(4) . . ?
Cr2 O15 Cr2 0.0(6) . 19_755 ?
Cr2 O15 K1 135.9(11) 19_755 . ?
Cr2 O15 K1 135.9(11) 19_755 8_766 ?
Cr2 O15 K1 135.9(11) . . ?
Cr2 O15 K1 135.9(11) . 8_766 ?
C10 O15 Cr2 124(3) . . ?
C10 O15 Cr2 124(3) . 19_755 ?
C10 O15 K1 99(3) . 8_766 ?
C10 O15 K1 99(3) . . ?
K1 O15 K1 0.0 . 8_766 ?
O15 C10 O15 143(6) . 21_665 ?
O14 C2 O14 139(7) 20 . ?
O5 Nb1 O4 84.3(6) 20 . ?
O5 Nb1 O4 84.3(6) . . ?
O5 Nb1 O5 86.6(8) . 20 ?
O5 Nb1 O10 157.6(7) 20 . ?
O5 Nb1 O10 88.8(8) 20 3_655 ?
O5 Nb1 O10 157.6(7) . 3_655 ?
O5 Nb1 O10 88.8(8) . . ?
O10 Nb1 O4 73.4(7) . . ?
O10 Nb1 O4 73.4(7) 3_655 . ?
O10 Nb1 O10 87.2(15) . 3_655 ?
O11 Nb1 O4 172.1(10) . . ?
O11 Nb1 O5 101.4(7) . . ?
O11 Nb1 O5 101.4(7) . 20 ?
O11 Nb1 O10 101.0(8) . . ?
O11 Nb1 O10 101.0(8) . 3_655 ?
O5 K1 O5 125.2(9) 8_766 . ?
O5 K1 O7 123.4(5) 8_766 . ?
O5 K1 O7 52.2(4) 8_766 8_766 ?
O5 K1 O7 123.4(5) . 8_766 ?
O5 K1 O7 52.2(4) . . ?
O5 K1 O11 55.5(5) 8_766 13_766 ?
O5 K1 O11 76.6(6) . 13_766 ?
O5 K1 O11 76.6(6) 8_766 . ?
O5 K1 O11 55.5(5) . . ?
O7 K1 O7 172.2(9) 8_766 . ?
O11 K1 O7 73.6(5) . 8_766 ?
O11 K1 O7 99.5(6) 13_766 8_766 ?
O11 K1 O7 99.5(6) . . ?
O11 K1 O7 73.6(5) 13_766 . ?
O11 K1 O11 59.7(8) . 13_766 ?
O18 K1 O5 119.8(8) . . ?
O18 K1 O5 76.3(8) . 8_766 ?
O18 K1 O5 119.8(8) 17_546 8_766 ?
O18 K1 O5 76.3(8) 17_546 . ?
O18 K1 O7 68.9(8) . . ?
O18 K1 O7 113.5(8) . 8_766 ?
O18 K1 O7 113.5(8) 17_546 . ?
O18 K1 O7 68.9(8) 17_546 8_766 ?
O18 K1 O11 136.2(11) 17_546 13_766 ?
O18 K1 O11 76.7(10) . 13_766 ?
O18 K1 O11 76.7(10) 17_546 . ?
O18 K1 O11 136.2(11) . . ?
O18 K1 O18 147.1(19) . 17_546 ?
O20 K1 O5 72.8(19) . 8_766 ?
O20 K1 O5 148.2(18) . . ?
O20 K1 O5 72.8(19) 17_546 . ?
O20 K1 O5 148.2(18) 19_755 . ?
O20 K1 O5 72.8(19) 19_755 8_766 ?
O20 K1 O5 148.2(18) 17_546 8_766 ?
O20 K1 O7 96.3(18) 17_546 8_766 ?
O20 K1 O7 96.3(18) . . ?
O20 K1 O7 96.3(18) 19_755 . ?
O20 K1 O7 88.4(18) 19_755 8_766 ?
O20 K1 O7 88.4(18) . 8_766 ?
O20 K1 O7 88.4(18) 17_546 . ?
O20 K1 O11 101(2) 19_755 13_766 ?
O20 K1 O11 149(2) 19_755 . ?
O20 K1 O11 101(2) . 13_766 ?
O20 K1 O11 101(2) 17_546 . ?
O20 K1 O11 149(2) . . ?
O20 K1 O11 149(2) 17_546 13_766 ?
O20 K1 O18 32(2) 17_546 17_546 ?
O20 K1 O18 32(2) . . ?
O20 K1 O18 120(2) . 17_546 ?
O20 K1 O18 32(2) 19_755 . ?
O20 K1 O18 120(2) 19_755 17_546 ?
O20 K1 O18 120(2) 17_546 . ?
O20 K1 O20 106(4) 17_546 19_755 ?
O20 K1 O20 0(4) 19_755 . ?
O20 K1 O20 106(4) 17_546 . ?
K1 O18 K1 128.7(17) 8_766 15_666 ?
K1 O18 K1 0.000(1) 8_766 . ?
K1 O18 K1 128.7(17) . 15_666 ?
K1 O20 K1 0.000(2) . 8_766 ?
K1 O20 K1 164(4) 15_666 8_766 ?
K1 O20 K1 164(4) 15_666 . ?

loop_
_geom_bond_atom_site_label_1
_geom_bond_atom_site_label_2
_geom_bond_distance
_geom_bond_site_symmetry_2
_geom_bond_publ_flag
W2 O1 1.894(2) . ?
W2 O2 1.890(4) . ?
W2 O3 1.895(8) . ?
W2 O5 1.904(14) . ?
W2 O6 2.351(11) . ?
W2 O7 1.705(12) . ?
W2 K1 3.923(5) 8_766 ?
P1 O4 1.57(3) . ?
P1 O6 1.538(16) 5_665 ?
P1 O6 1.538(16) . ?
P1 O6 1.538(16) 3_655 ?
O4 Nb1 2.383(17) . ?
O5 Nb1 1.933(14) . ?
O5 K1 2.940(16) 8_766 ?
O5 K1 2.940(16) . ?
O7 K1 3.187(13) 8_766 ?
O7 K1 3.187(13) . ?
Cr2 Cr2 0.000(16) 19_755 ?
Cr2 O9 1.895(8) . ?
Cr2 O12 1.96(2) 19_755 ?
Cr2 O12 1.96(2) . ?
Cr2 O13 2.04(4) . ?
Cr2 O13 2.04(4) 19_755 ?
Cr2 O15 1.97(2) 19_755 ?
Cr2 O15 1.97(2) . ?
Cr1 O8 1.862(9) . ?
Cr1 O14 1.99(3) 16_556 ?
Cr1 O14 1.99(3) . ?
Cr1 O14 1.99(3) 19_755 ?
Cr1 O14 1.99(3) 11_755 ?
Cr1 O16 2.06(5) 19_755 ?
Cr1 O16 2.06(5) . ?
Cr1 O16 2.06(5) 11_755 ?
O10 Nb1 1.938(10) . ?
O11 Nb1 1.70(2) . ?
O11 K1 3.09(2) 8_766 ?
O11 K1 3.09(2) . ?
O11 K1 3.09(2) 13_766 ?
O11 K1 3.09(2) 20 ?
O12 O12 1.35(5) 16_556 ?
O12 C9 1.41(3) . ?
O13 O13 0.00000(11) 19_755 ?
O13 O17 1.70(4) 19_755 ?
O14 C2 1.17(4) . ?
O15 C10 1.15(3) . ?
O15 K1 3.36(3) . ?
O15 K1 3.36(3) 8_766 ?
K1 K1 0.00(4) 8_766 ?
K1 O18 2.91(2) . ?
K1 O18 2.91(2) 17_546 ?
K1 O20 2.648(18) 19_755 ?
K1 O20 2.648(18) . ?
K1 O20 2.648(18) 17_546 ?
O17 O17 0.00(3) 19_755 ?
O20 O20 0.0000(4) 19_755 ?

loop_
_geom_torsion_atom_site_label_1
_geom_torsion_atom_site_label_2
_geom_torsion_atom_site_label_3
_geom_torsion_atom_site_label_4
_geom_torsion
_geom_torsion_site_symmetry_1
_geom_torsion_site_symmetry_2
_geom_torsion_site_symmetry_3
_geom_torsion_site_symmetry_4
_geom_torsion_publ_flag
O1 W2 O2 W2 135(2) . . . 20 ?
O1 W2 O3 W2 -79.8(12) . . . 21_665 ?
O1 W2 O7 K1 -169.1(6) . . . 8_766 ?
O1 W2 O7 K1 -169.1(6) . . . . ?
O2 W2 O1 W2 -3(3) . . . 16_556 ?
O2 W2 O3 W2 4(3) . . . 21_665 ?
O2 W2 O7 K1 101.4(7) . . . 8_766 ?
O2 W2 O7 K1 101.4(7) . . . . ?
O3 W2 O1 W2 154(3) . . . 16_556 ?
O3 W2 O2 W2 51(3) . . . 20 ?
O3 W2 O7 K1 -77.4(8) . . . 8_766 ?
O3 W2 O7 K1 -77.4(8) . . . . ?
O4 P1 O6 W2 65.3(9) . . . 21_665 ?
O4 P1 O6 W2 -65.3(9) . . . . ?
O5 W2 O1 W2 65(5) . . . 16_556 ?
O5 W2 O2 W2 -30(2) . . . 20 ?
O5 W2 O3 W2 84.6(12) . . . 21_665 ?
O5 W2 O7 K1 13.3(7) . . . 8_766 ?
O5 W2 O7 K1 13.3(7) . . . . ?
O6 W2 O1 W2 82(3) . . . 16_556 ?
O6 W2 O2 W2 52(2) . . . 20 ?
O6 W2 O3 W2 2.8(10) . . . 21_665 ?
O6 P1 O4 W1 -59.997(3) 5_665 . . 3_655 ?
O6 P1 O4 W1 -59.999(3) . . . 5_665 ?
O6 P1 O4 W1 180.001(2) . . . 3_655 ?
O6 P1 O4 W1 59.998(3) 3_655 . . 3_655 ?
O6 P1 O4 W1 60.003(2) 5_665 . . 5_665 ?
O6 P1 O4 W1 179.998(2) 3_655 . . 5_665 ?
O6 P1 O4 Nb1 180.002(2) 5_665 . . . ?
O6 P1 O4 Nb1 -60.002(1) 3_655 . . . ?
O6 P1 O4 Nb1 60.000(3) . . . . ?
O6 P1 O6 W2 -178.3(2) 3_655 . . 21_665 ?
O6 P1 O6 W2 -51.1(19) 5_665 . . 21_665 ?
O6 P1 O6 W2 51.1(19) 3_655 . . . ?
O6 P1 O6 W2 178.3(2) 5_665 . . . ?
O7 W2 O1 W2 -106(3) . . . 16_556 ?
O7 W2 O2 W2 -126(2) . . . 20 ?
O7 W2 O3 W2 -178.5(11) . . . 21_665 ?
Cr2 Cr2 O9 Cr2 0.00(5) 19_755 . . 3_645 ?
Cr2 Cr2 O9 Cr2 0.0(3) 19_755 . . 5_765 ?
Cr2 O12 C9 O12 13(5) . . . 21_665 ?
Cr2 O12 C9 O12 13(5) 19_755 . . 21_665 ?
Cr2 O15 C10 O15 15(11) 19_755 . . 21_665 ?
Cr2 O15 C10 O15 15(11) . . . 21_665 ?
Cr1 O14 C2 O14 -3(15) . . . 20 ?
O12 Cr2 O9 Cr2 0(100) . . . 19_755 ?
O12 Cr2 O9 Cr2 48(3) 19_755 . . 5_765 ?
O12 Cr2 O9 Cr2 135(3) . . . 5_765 ?
O12 Cr2 O9 Cr2 0(100) 19_755 . . 19_755 ?
O12 Cr2 O9 Cr2 -48(3) . . . 3_645 ?
O12 Cr2 O9 Cr2 -135(3) 19_755 . . 3_645 ?
O12 O12 C9 O12 142(4) 16_556 . . 21_665 ?
O14 Cr1 O8 Cr1 47.1(10) 19_755 . . 3_755 ?
O14 Cr1 O8 Cr1 47.1(10) 16_556 . . 14_776 ?
O14 Cr1 O8 Cr1 132.9(10) . . . 3_755 ?
O14 Cr1 O8 Cr1 -47.1(10) 11_755 . . 3_755 ?
O14 Cr1 O8 Cr1 132.9(10) 11_755 . . 14_776 ?
O14 Cr1 O8 Cr1 -132.9(10) 19_755 . . 14_776 ?
O14 Cr1 O8 Cr1 -47.1(10) . . . 14_776 ?
O14 Cr1 O8 Cr1 -132.9(10) 16_556 . . 3_755 ?
O15 Cr2 O9 Cr2 -133(3) . . . 5_765 ?
O15 Cr2 O9 Cr2 0(100) . . . 19_755 ?
O15 Cr2 O9 Cr2 133(3) 19_755 . . 3_645 ?
O15 Cr2 O9 Cr2 -43(3) 19_755 . . 5_765 ?
O15 Cr2 O9 Cr2 0(100) 19_755 . . 19_755 ?
O15 Cr2 O9 Cr2 43(3) . . . 3_645 ?
K1 W2 O1 W2 -123(3) 8_766 . . 16_556 ?
K1 W2 O2 W2 -72(2) 8_766 . . 20 ?
K1 W2 O3 W2 130.6(12) 8_766 . . 21_665 ?
K1 W2 O7 K1 0.000(2) 8_766 . . . ?
K1 O11 Nb1 O5 -106.1(6) 8_766 . . 20 ?
K1 O11 Nb1 O5 106.1(6) 20 . . . ?
K1 O11 Nb1 O5 -17.3(8) . . . . ?
K1 O11 Nb1 O5 17.3(8) 13_766 . . 20 ?
K1 O11 Nb1 O5 106.1(6) 13_766 . . . ?
K1 O11 Nb1 O5 -106.1(6) . . . 20 ?
K1 O11 Nb1 O5 -17.3(8) 8_766 . . . ?
K1 O11 Nb1 O5 17.3(8) 20 . . 20 ?
K1 O11 Nb1 O10 162.9(9) . . . 3_655 ?
K1 O11 Nb1 O10 73.6(10) . . . . ?
K1 O11 Nb1 O10 -73.6(10) 13_766 . . 3_655 ?
K1 O11 Nb1 O10 -162.9(9) 20 . . . ?
K1 O11 Nb1 O10 -73.6(10) 20 . . 3_655 ?
K1 O11 Nb1 O10 -162.9(9) 13_766 . . . ?
K1 O11 Nb1 O10 162.9(9) 8_766 . . 3_655 ?
K1 O11 Nb1 O10 73.6(10) 8_766 . . . ?
K1 O15 C10 O15 -176(8) . . . 21_665 ?
K1 O15 C10 O15 -176(8) 8_766 . . 21_665 ?
O16 Cr1 O8 Cr1 180.000(0) 19_755 . . 14_776 ?
O16 Cr1 O8 Cr1 180.000(0) 11_755 . . 14_776 ?
O16 Cr1 O8 Cr1 180.000(0) . . . 3_755 ?
O16 Cr1 O8 Cr1 0.000(0) 19_755 . . 3_755 ?
O16 Cr1 O8 Cr1 0.000(0) . . . 14_776 ?
O16 Cr1 O8 Cr1 0.000(0) 11_755 . . 3_755 ?
